data_2233307
loop_
_publ_author_name
'Niu, Meiju'
'Fan, Shumei'
'Liu, Guihua'

_publ_section_title
;
 Hexakis(dimethyl sulfoxide-\k<i>O</i>)nickel(II)
 bis(2,2-dicyanoethene-1,1-dithiolato-\k^2^<i>S</i>,<i>S</i>')nickelate(II)
;
_journal_coeditor_code VM2141
_journal_issue 1
_journal_name_full 'Acta Crystallographica Section E'
_journal_page_first m67
_journal_paper_doi 10.1107/S1600536811053827
_journal_volume 68
_journal_year 2012
_chemical_formula_iupac 'C12 H36 Ni O6 S6 2+, C8 N4 Ni S4 2-'
_chemical_formula_moiety '[Ni (C2 H6 O1 S1)6] [Ni (C4 N2 S2)2]'
_chemical_formula_sum 'C20 H36 N4 Ni2 O6 S10'
_chemical_formula_weight 866.55
_chemical_name_systematic
;
Hexakis(dimethyl sulfoxide-\k<i>O</i>)nickel(II)
bis(2,2-dicyanoethene-1,1-dithiolato-\k^2^<i>S</i>,<i>S</i>')nickelate(II)
;
_space_group_IT_number 14
_symmetry_cell_setting monoclinic
_symmetry_space_group_name_Hall '-P 2ybc'
_symmetry_space_group_name_H-M 'P 1 21/c 1'
_atom_sites_solution_hydrogens geom
_atom_sites_solution_primary direct
_atom_sites_solution_secondary difmap
_audit_creation_method SHELXL-97
_cell_angle_alpha 90.00
_cell_angle_beta 102.466(2)
_cell_angle_gamma 90.00
_cell_formula_units_Z 2
_cell_length_a 8.3368(10)
_cell_length_b 12.6763(17)
_cell_length_c 18.710(2)
_cell_measurement_reflns_used 2760
_cell_measurement_temperature 298(2)
_cell_measurement_theta_max 24.339
_cell_measurement_theta_min 2.5
_cell_volume 1930.7(4)
_computing_cell_refinement 'SAINT (Bruker, 2007)'
_computing_data_collection 'SMART (Bruker, 2007)'
_computing_data_reduction 'SAINT (Bruker, 2007)'
_computing_molecular_graphics 'SHELXTL (Sheldrick, 2008)'
_computing_publication_material 'SHELXTL (Sheldrick, 2008)'
_computing_structure_refinement 'SHELXL-97 (Sheldrick, 2008)'
_computing_structure_solution 'SHELXS-97 (Sheldrick, 2008)'
_diffrn_ambient_temperature 298(2)
_diffrn_measured_fraction_theta_full 0.998
_diffrn_measured_fraction_theta_max 0.998
_diffrn_measurement_device_type 'Bruker SMART CCD area-detector'
_diffrn_measurement_method 'phi and omega scans'
_diffrn_radiation_monochromator graphite
_diffrn_radiation_source 'fine-focus sealed tube'
_diffrn_radiation_type MoK\a
_diffrn_radiation_wavelength 0.71073
_diffrn_reflns_av_R_equivalents 0.0535
_diffrn_reflns_av_sigmaI/netI 0.0609
_diffrn_reflns_limit_h_max 9
_diffrn_reflns_limit_h_min -9
_diffrn_reflns_limit_k_max 15
_diffrn_reflns_limit_k_min -12
_diffrn_reflns_limit_l_max 18
_diffrn_reflns_limit_l_min -22
_diffrn_reflns_number 9458
_diffrn_reflns_theta_full 25.01
_diffrn_reflns_theta_max 25.01
_diffrn_reflns_theta_min 1.96
_exptl_absorpt_coefficient_mu 1.552
_exptl_absorpt_correction_T_max 0.9209
_exptl_absorpt_correction_T_min 0.5107
_exptl_absorpt_correction_type multi-scan
_exptl_absorpt_process_details '(SADABS; Sheldrick, 1996)'
_exptl_crystal_colour green
_exptl_crystal_density_diffrn 1.491
_exptl_crystal_density_method 'not measured'
_exptl_crystal_description needle
_exptl_crystal_F_000 896
_exptl_crystal_size_max 0.50
_exptl_crystal_size_mid 0.48
_exptl_crystal_size_min 0.05
_refine_diff_density_max 0.296
_refine_diff_density_min -0.353
_refine_ls_extinction_method none
_refine_ls_goodness_of_fit_ref 1.057
_refine_ls_hydrogen_treatment constr
_refine_ls_matrix_type full
_refine_ls_number_parameters 199
_refine_ls_number_reflns 3379
_refine_ls_number_restraints 0
_refine_ls_restrained_S_all 1.057
_refine_ls_R_factor_all 0.0685
_refine_ls_R_factor_gt 0.0382
_refine_ls_shift/su_max 0.001
_refine_ls_shift/su_mean 0.000
_refine_ls_structure_factor_coef Fsqd
_refine_ls_weighting_details 'calc w=1/[\s^2^(Fo^2^)+(0.0275P)^2^+1.0073P] where P=(Fo^2^+2Fc^2^)/3'
_refine_ls_weighting_scheme calc
_refine_ls_wR_factor_gt 0.0784
_refine_ls_wR_factor_ref 0.0952
_reflns_number_gt 2328
_reflns_number_total 3379
_reflns_threshold_expression >2sigma(I)
_cod_data_source_file vm2141.cif
_cod_data_source_block I
_cod_original_cell_volume 1930.6(4)
_cod_original_sg_symbol_H-M 'P 21/c'
_cod_database_code 2233307
_cod_database_fobs_code 2233307

loop_
_symmetry_equiv_pos_as_xyz
'x, y, z'
'-x, y+1/2, -z+1/2'
'-x, -y, -z'
'x, -y-1/2, z-1/2'

loop_
_atom_site_type_symbol
_atom_site_label
_atom_site_fract_x
_atom_site_fract_y
_atom_site_fract_z
_atom_site_U_iso_or_equiv
_atom_site_adp_type
_atom_site_calc_flag
_atom_site_refinement_flags
_atom_site_occupancy
_atom_site_symmetry_multiplicity
Ni Ni1 0.5000 0.5000 0.5000 0.02973(18) Uani d S 1 2
Ni Ni2 1.0000 0.0000 0.5000 0.0415(2) Uani d S 1 2
N N1 0.7064(6) 0.2565(4) 0.2505(2) 0.0863(15) Uani d . 1 1
N N2 1.1494(6) 0.0945(4) 0.2174(2) 0.0751(13) Uani d . 1 1
O O1 0.4945(3) 0.64165(18) 0.44513(13) 0.0367(6) Uani d . 1 1
O O2 0.7372(3) 0.47506(19) 0.48840(15) 0.0440(7) Uani d . 1 1
O O3 0.4122(3) 0.41769(19) 0.40520(13) 0.0436(7) Uani d . 1 1
S S1 0.62727(13) 0.72370(8) 0.46849(5) 0.0412(3) Uani d . 1 1
S S2 0.78272(12) 0.36249(8) 0.47193(5) 0.0385(3) Uani d . 1 1
S S3 0.32535(13) 0.47016(8) 0.33476(5) 0.0391(3) Uani d . 1 1
S S4 0.81754(14) 0.08901(9) 0.41999(6) 0.0489(3) Uani d . 1 1
S S5 1.10676(15) -0.00988(9) 0.40228(6) 0.0533(3) Uani d . 1 1
C C1 0.5310(7) 0.8291(4) 0.5044(3) 0.095(2) Uani d . 1 1
H H1A 0.4416 0.8553 0.4675 0.142 Uiso calc R 1 1
H H1B 0.6092 0.8846 0.5198 0.142 Uiso calc R 1 1
H H1C 0.4898 0.8047 0.5456 0.142 Uiso calc R 1 1
C C2 0.6505(7) 0.7821(4) 0.3864(2) 0.0732(16) Uani d . 1 1
H H2A 0.6983 0.7320 0.3586 0.110 Uiso calc R 1 1
H H2B 0.7208 0.8426 0.3971 0.110 Uiso calc R 1 1
H H2C 0.5449 0.8036 0.3586 0.110 Uiso calc R 1 1
C C3 0.9350(5) 0.3786(3) 0.4198(2) 0.0503(11) Uani d . 1 1
H H3A 0.8874 0.4120 0.3741 0.075 Uiso calc R 1 1
H H3B 0.9777 0.3108 0.4106 0.075 Uiso calc R 1 1
H H3C 1.0224 0.4216 0.4465 0.075 Uiso calc R 1 1
C C4 0.9093(6) 0.3174(4) 0.5552(2) 0.0585(13) Uani d . 1 1
H H4A 0.9998 0.3651 0.5701 0.088 Uiso calc R 1 1
H H4B 0.9504 0.2484 0.5480 0.088 Uiso calc R 1 1
H H4C 0.8462 0.3144 0.5924 0.088 Uiso calc R 1 1
C C5 0.2206(6) 0.3635(4) 0.2835(2) 0.0676(14) Uani d . 1 1
H H5A 0.2961 0.3066 0.2827 0.101 Uiso calc R 1 1
H H5B 0.1756 0.3863 0.2343 0.101 Uiso calc R 1 1
H H5C 0.1334 0.3399 0.3057 0.101 Uiso calc R 1 1
C C6 0.4776(6) 0.4904(4) 0.2835(2) 0.0600(13) Uani d . 1 1
H H6A 0.5526 0.5440 0.3065 0.090 Uiso calc R 1 1
H H6B 0.4265 0.5123 0.2348 0.090 Uiso calc R 1 1
H H6C 0.5365 0.4258 0.2813 0.090 Uiso calc R 1 1
C C7 0.9525(5) 0.0750(3) 0.3630(2) 0.0409(10) Uani d . 1 1
C C8 0.9395(5) 0.1255(3) 0.2967(2) 0.0427(10) Uani d . 1 1
C C9 0.8105(6) 0.1979(4) 0.2706(2) 0.0526(12) Uani d . 1 1
C C10 1.0561(6) 0.1086(3) 0.2528(2) 0.0522(12) Uani d . 1 1

loop_
_atom_site_aniso_label
_atom_site_aniso_U_11
_atom_site_aniso_U_22
_atom_site_aniso_U_33
_atom_site_aniso_U_12
_atom_site_aniso_U_13
_atom_site_aniso_U_23
Ni1 0.0336(4) 0.0269(4) 0.0290(4) 0.0013(3) 0.0074(3) -0.0017(3)
Ni2 0.0476(5) 0.0370(4) 0.0408(4) 0.0016(4) 0.0116(3) -0.0019(3)
N1 0.092(4) 0.077(3) 0.076(3) 0.030(3) -0.011(3) -0.008(2)
N2 0.080(3) 0.093(3) 0.058(3) 0.006(3) 0.029(2) 0.002(2)
O1 0.0380(16) 0.0297(14) 0.0415(14) -0.0024(12) 0.0067(12) 0.0023(12)
O2 0.0373(17) 0.0336(16) 0.0633(18) -0.0007(12) 0.0155(14) -0.0079(13)
O3 0.061(2) 0.0358(15) 0.0309(14) -0.0010(14) 0.0039(13) -0.0047(12)
S1 0.0402(7) 0.0377(6) 0.0461(6) -0.0039(5) 0.0104(5) 0.0007(5)
S2 0.0339(6) 0.0327(6) 0.0497(6) 0.0002(4) 0.0104(5) -0.0077(5)
S3 0.0409(6) 0.0434(6) 0.0325(5) 0.0031(5) 0.0071(4) -0.0050(4)
S4 0.0502(8) 0.0503(7) 0.0486(6) 0.0102(5) 0.0157(5) -0.0005(5)
S5 0.0537(8) 0.0614(8) 0.0473(6) 0.0163(6) 0.0161(5) 0.0049(6)
C1 0.094(5) 0.053(3) 0.155(6) -0.023(3) 0.067(4) -0.048(4)
C2 0.086(4) 0.072(3) 0.063(3) -0.032(3) 0.018(3) 0.015(3)
C3 0.045(3) 0.048(3) 0.063(3) -0.003(2) 0.022(2) -0.011(2)
C4 0.067(3) 0.049(3) 0.056(3) 0.014(2) 0.004(2) 0.000(2)
C5 0.077(4) 0.074(3) 0.049(3) -0.025(3) 0.008(2) -0.017(3)
C6 0.062(3) 0.064(3) 0.061(3) -0.005(3) 0.030(3) 0.006(2)
C7 0.045(3) 0.035(2) 0.041(2) -0.0014(19) 0.0061(19) -0.0096(18)
C8 0.045(3) 0.042(3) 0.041(2) 0.002(2) 0.008(2) -0.0053(19)
C9 0.066(3) 0.049(3) 0.040(2) -0.003(3) 0.005(2) -0.010(2)
C10 0.065(4) 0.051(3) 0.040(3) -0.002(2) 0.008(2) 0.001(2)

loop_
_atom_type_symbol
_atom_type_description
_atom_type_scat_dispersion_real
_atom_type_scat_dispersion_imag
_atom_type_scat_source
C C 0.0033 0.0016 'International Tables Vol C Tables 4.2.6.8 and 6.1.1.4'
H H 0.0000 0.0000 'International Tables Vol C Tables 4.2.6.8 and 6.1.1.4'
N N 0.0061 0.0033 'International Tables Vol C Tables 4.2.6.8 and 6.1.1.4'
O O 0.0106 0.0060 'International Tables Vol C Tables 4.2.6.8 and 6.1.1.4'
S S 0.1246 0.1234 'International Tables Vol C Tables 4.2.6.8 and 6.1.1.4'
Ni Ni 0.3393 1.1124 'International Tables Vol C Tables 4.2.6.8 and 6.1.1.4'

loop_
_geom_angle_atom_site_label_1
_geom_angle_atom_site_label_2
_geom_angle_atom_site_label_3
_geom_angle_site_symmetry_1
_geom_angle_site_symmetry_3
_geom_angle
_geom_angle_publ_flag
O3 Ni1 O3 . 3_666 180.0000(10) ?
O3 Ni1 O2 . 3_666 89.86(11) ?
O3 Ni1 O2 3_666 3_666 90.14(11) ?
O3 Ni1 O2 . . 90.14(11) y
O3 Ni1 O2 3_666 . 89.86(11) ?
O2 Ni1 O2 3_666 . 180.00(15) ?
O3 Ni1 O1 . . 92.69(9) ?
O3 Ni1 O1 3_666 . 87.31(9) ?
O2 Ni1 O1 3_666 . 90.01(10) ?
O2 Ni1 O1 . . 89.99(10) ?
O3 Ni1 O1 . 3_666 87.31(9) ?
O3 Ni1 O1 3_666 3_666 92.69(9) ?
O2 Ni1 O1 3_666 3_666 89.99(10) ?
O2 Ni1 O1 . 3_666 90.01(10) ?
O1 Ni1 O1 . 3_666 180.0 ?
S4 Ni2 S4 . 3_756 180.00(5) ?
S4 Ni2 S5 . 3_756 101.04(4) ?
S4 Ni2 S5 3_756 3_756 78.96(4) ?
S4 Ni2 S5 . . 78.96(4) y
S4 Ni2 S5 3_756 . 101.04(4) ?
S5 Ni2 S5 3_756 . 180.0 ?
S1 O1 Ni1 . . 121.20(14) ?
S2 O2 Ni1 . . 116.83(15) ?
S3 O3 Ni1 . . 122.93(15) ?
O1 S1 C2 . . 104.45(19) ?
O1 S1 C1 . . 105.4(2) ?
C2 S1 C1 . . 99.2(3) ?
O2 S2 C3 . . 104.06(18) ?
O2 S2 C4 . . 104.50(18) ?
C3 S2 C4 . . 99.1(2) ?
O3 S3 C6 . . 105.8(2) ?
O3 S3 C5 . . 102.88(19) ?
C6 S3 C5 . . 98.3(2) ?
C7 S4 Ni2 . . 85.42(14) ?
C7 S5 Ni2 . . 85.44(14) ?
S1 C1 H1A . . 109.5 ?
S1 C1 H1B . . 109.5 ?
H1A C1 H1B . . 109.5 ?
S1 C1 H1C . . 109.5 ?
H1A C1 H1C . . 109.5 ?
H1B C1 H1C . . 109.5 ?
S1 C2 H2A . . 109.5 ?
S1 C2 H2B . . 109.5 ?
H2A C2 H2B . . 109.5 ?
S1 C2 H2C . . 109.5 ?
H2A C2 H2C . . 109.5 ?
H2B C2 H2C . . 109.5 ?
S2 C3 H3A . . 109.5 ?
S2 C3 H3B . . 109.5 ?
H3A C3 H3B . . 109.5 ?
S2 C3 H3C . . 109.5 ?
H3A C3 H3C . . 109.5 ?
H3B C3 H3C . . 109.5 ?
S2 C4 H4A . . 109.5 ?
S2 C4 H4B . . 109.5 ?
H4A C4 H4B . . 109.5 ?
S2 C4 H4C . . 109.5 ?
H4A C4 H4C . . 109.5 ?
H4B C4 H4C . . 109.5 ?
S3 C5 H5A . . 109.5 ?
S3 C5 H5B . . 109.5 ?
H5A C5 H5B . . 109.5 ?
S3 C5 H5C . . 109.5 ?
H5A C5 H5C . . 109.5 ?
H5B C5 H5C . . 109.5 ?
S3 C6 H6A . . 109.5 ?
S3 C6 H6B . . 109.5 ?
H6A C6 H6B . . 109.5 ?
S3 C6 H6C . . 109.5 ?
H6A C6 H6C . . 109.5 ?
H6B C6 H6C . . 109.5 ?
C8 C7 S5 . . 125.7(3) ?
C8 C7 S4 . . 125.1(3) ?
S5 C7 S4 . . 109.2(2) ?
C7 C8 C9 . . 121.2(4) ?
C7 C8 C10 . . 121.3(4) ?
C9 C8 C10 . . 117.5(4) ?
N1 C9 C8 . . 179.0(5) ?
N2 C10 C8 . . 179.7(6) ?

loop_
_geom_bond_atom_site_label_1
_geom_bond_atom_site_label_2
_geom_bond_site_symmetry_2
_geom_bond_distance
_geom_bond_publ_flag
Ni1 O3 . 2.052(2) y
Ni1 O3 3_666 2.052(2) ?
Ni1 O2 3_666 2.060(3) ?
Ni1 O2 . 2.060(3) y
Ni1 O1 . 2.064(2) y
Ni1 O1 3_666 2.064(2) ?
Ni2 S4 . 2.2010(11) y
Ni2 S4 3_756 2.2010(11) ?
Ni2 S5 3_756 2.2030(11) ?
Ni2 S5 . 2.2030(11) y
N1 C9 . 1.142(6) ?
N2 C10 . 1.139(5) ?
O1 S1 . 1.513(3) ?
O2 S2 . 1.525(3) ?
O3 S3 . 1.514(3) ?
S1 C2 . 1.752(4) ?
S1 C1 . 1.765(5) ?
S2 C3 . 1.772(4) ?
S2 C4 . 1.777(4) ?
S3 C6 . 1.767(4) ?
S3 C5 . 1.775(4) ?
S4 C7 . 1.719(4) ?
S5 C7 . 1.716(4) ?
C1 H1A . 0.9600 ?
C1 H1B . 0.9600 ?
C1 H1C . 0.9600 ?
C2 H2A . 0.9600 ?
C2 H2B . 0.9600 ?
C2 H2C . 0.9600 ?
C3 H3A . 0.9600 ?
C3 H3B . 0.9600 ?
C3 H3C . 0.9600 ?
C4 H4A . 0.9600 ?
C4 H4B . 0.9600 ?
C4 H4C . 0.9600 ?
C5 H5A . 0.9600 ?
C5 H5B . 0.9600 ?
C5 H5C . 0.9600 ?
C6 H6A . 0.9600 ?
C6 H6B . 0.9600 ?
C6 H6C . 0.9600 ?
C7 C8 . 1.378(5) ?
C8 C9 . 1.418(6) ?
C8 C10 . 1.418(6) ?

loop_
_geom_torsion_atom_site_label_1
_geom_torsion_atom_site_label_2
_geom_torsion_atom_site_label_3
_geom_torsion_atom_site_label_4
_geom_torsion_site_symmetry_1
_geom_torsion
O3 Ni1 O1 S1 . -142.43(17)
O3 Ni1 O1 S1 3_666 37.57(17)
O2 Ni1 O1 S1 3_666 127.71(17)
O2 Ni1 O1 S1 . -52.29(17)
O1 Ni1 O1 S1 3_666 -14E1(10)
O3 Ni1 O2 S2 . -48.30(17)
O3 Ni1 O2 S2 3_666 131.70(17)
O2 Ni1 O2 S2 3_666 1E1(5)
O1 Ni1 O2 S2 . -140.99(17)
O1 Ni1 O2 S2 3_666 39.01(17)
O3 Ni1 O3 S3 3_666 -18E1(10)
O2 Ni1 O3 S3 3_666 71.7(2)
O2 Ni1 O3 S3 . -108.3(2)
O1 Ni1 O3 S3 . -18.3(2)
O1 Ni1 O3 S3 3_666 161.7(2)
Ni1 O1 S1 C2 . 145.1(2)
Ni1 O1 S1 C1 . -110.9(3)
Ni1 O2 S2 C3 . 149.93(19)
Ni1 O2 S2 C4 . -106.6(2)
Ni1 O3 S3 C6 . 95.9(2)
Ni1 O3 S3 C5 . -161.4(2)
S4 Ni2 S4 C7 3_756 -12E1(10)
S5 Ni2 S4 C7 3_756 173.58(13)
S5 Ni2 S4 C7 . -6.42(13)
S4 Ni2 S5 C7 . 6.44(13)
S4 Ni2 S5 C7 3_756 -173.56(13)
S5 Ni2 S5 C7 3_756 112(14)
Ni2 S5 C7 C8 . 170.5(3)
Ni2 S5 C7 S4 . -8.58(17)
Ni2 S4 C7 C8 . -170.5(3)
Ni2 S4 C7 S5 . 8.59(18)
S5 C7 C8 C9 . -177.2(3)
S4 C7 C8 C9 . 1.7(6)
S5 C7 C8 C10 . 1.6(6)
S4 C7 C8 C10 . -179.4(3)
C7 C8 C9 N1 . 3E1(3)
C10 C8 C9 N1 . -15E1(3)
C7 C8 C10 N2 . 8E1(10)
C9 C8 C10 N2 . -10E1(10)
